data_1565378
loop_
_publ_author_name
'Borys, Andryj M.'
'Clark, Ewan R.'
'Saines, Paul J.'
'Alberola, Antonio'
'Rawson, Jeremy M.'

_publ_section_title
;
 A short, versatile route towards benzothiadiazinyl radicals.
;
_journal_issue 1
_journal_name_full 'Chemical science'
_journal_page_first 149
_journal_page_last 158
_journal_paper_doi 10.1039/d1sc04248c
_journal_volume 13
_journal_year 2021
_chemical_formula_moiety 'C16 H10.42 Cl5.58 N2 O S'
_chemical_formula_sum 'C16 H10.42 Cl5.58 N2 O S'
_chemical_formula_weight 476.64
_chemical_properties_physical Moisture-sensitive
_space_group_crystal_system monoclinic
_space_group_IT_number 14
_space_group_name_Hall '-P 2yn'
_space_group_name_H-M_alt 'P 1 21/n 1'
_atom_sites_solution_hydrogens mixed
_audit_creation_date 2018-06-27
_audit_creation_method
;
Olex2 1.2
(compiled 2018.05.29 svn.r3508 for OlexSys, GUI svn.r5506)
;
_audit_update_record
;
2021-08-03 deposited with the CCDC.	2021-11-23 downloaded from the CCDC.
;
_cell_angle_alpha 90
_cell_angle_beta 93.510(12)
_cell_angle_gamma 90
_cell_formula_units_Z 4
_cell_length_a 6.5698(7)
_cell_length_b 16.562(2)
_cell_length_c 16.941(3)
_cell_measurement_reflns_used 1499
_cell_measurement_temperature 100.00(13)
_cell_measurement_theta_max 74.7970
_cell_measurement_theta_min 5.2120
_cell_volume 1839.9(4)
_computing_cell_refinement 'CrysAlisPro 1.171.38.41 (Rigaku OD, 2015)'
_computing_data_collection 'CrysAlisPro 1.171.38.41 (Rigaku OD, 2015)'
_computing_data_reduction 'CrysAlisPro 1.171.38.41 (Rigaku OD, 2015)'
_computing_molecular_graphics 'Olex2 (Dolomanov et al., 2009)'
_computing_publication_material 'Olex2 (Dolomanov et al., 2009)'
_computing_structure_refinement 'ShelXL (Sheldrick, 2015)'
_diffrn_ambient_environment N~2~
_diffrn_ambient_temperature 100.00(13)
_diffrn_detector 'CCD plate'
_diffrn_detector_area_resol_mean 5.2774
_diffrn_detector_type AtlasS2
_diffrn_measured_fraction_theta_full 0.999
_diffrn_measured_fraction_theta_max 0.999
_diffrn_measurement_details
;
List of Runs (angles in degrees, time in seconds):

  # Type    Start    End  Width  t~exp~   \w     \q     \k     \f   Frames
#--------------------------------------------------------------------------
  1  \w   -122.00 -20.00   1.00   50.00    --  -41.70 -19.00 -90.00  102
  2  \w     -4.00  65.00   1.00   50.00    --   41.70 -38.00  90.00   69
  3  \w     37.00  79.00   1.00   50.00    --   41.70-126.00 -40.00   42
  4  \w     37.00 131.00   1.00  150.00    --  108.32 -61.00 -30.00   94
  5  \w     35.00  93.00   1.00  150.00    --  108.32 -94.00 -90.00   58
  6  \w     72.00 100.00   1.00  150.00    --  108.32-110.00-140.00   28
  7  \w     84.00 177.00   1.00  150.00    --  108.32  45.00 120.00   93
  8  \w    102.00 175.00   1.00  150.00    --  108.32 111.00 -60.00   73
  9  \w    146.00 177.00   1.00  150.00    --  108.32 111.00  90.00   31
 10  \w     81.00 134.00   1.00  150.00    --  108.32 178.00-120.00   53
;
_diffrn_measurement_device 'four-circle diffractometer'
_diffrn_measurement_device_type 'SuperNova, Dual, Cu at zero, AtlasS2'
_diffrn_measurement_method '\w scans'
_diffrn_orient_matrix_type 'CrysAlisPro convention (1999,Acta A55,543-557)'
_diffrn_orient_matrix_UB_11 0.0245710000
_diffrn_orient_matrix_UB_12 -0.0048292000
_diffrn_orient_matrix_UB_13 0.0910870000
_diffrn_orient_matrix_UB_21 -0.0539600000
_diffrn_orient_matrix_UB_22 -0.0904943000
_diffrn_orient_matrix_UB_23 -0.0033206000
_diffrn_orient_matrix_UB_31 0.2267700000
_diffrn_orient_matrix_UB_32 -0.0210240000
_diffrn_orient_matrix_UB_33 -0.0051726000
_diffrn_radiation_monochromator mirror
_diffrn_radiation_probe x-ray
_diffrn_radiation_type CuK\a
_diffrn_radiation_wavelength 1.54184
_diffrn_reflns_av_R_equivalents 0.0626
_diffrn_reflns_av_unetI/netI 0.0882
_diffrn_reflns_Laue_measured_fraction_full 0.999
_diffrn_reflns_Laue_measured_fraction_max 0.999
_diffrn_reflns_limit_h_max 7
_diffrn_reflns_limit_h_min -4
_diffrn_reflns_limit_k_max 19
_diffrn_reflns_limit_k_min -19
_diffrn_reflns_limit_l_max 19
_diffrn_reflns_limit_l_min -20
_diffrn_reflns_number 6606
_diffrn_reflns_point_group_measured_fraction_full 0.999
_diffrn_reflns_point_group_measured_fraction_max 0.999
_diffrn_reflns_theta_full 67.684
_diffrn_reflns_theta_max 68.077
_diffrn_reflns_theta_min 3.736
_diffrn_source 'micro-focus sealed X-ray tube'
_diffrn_source_type 'SuperNova (Cu) X-ray Source'
_exptl_absorpt_coefficient_mu 9.110
_exptl_absorpt_correction_T_max 0.845
_exptl_absorpt_correction_T_min 0.657
_exptl_absorpt_correction_type gaussian
_exptl_absorpt_process_details
;
CrysAlisPro 1.171.38.41 (Rigaku Oxford Diffraction, 2015)
Numerical absorption correction based on gaussian integration over
			a multifaceted crystal model
Empirical absorption correction using spherical harmonics,
 implemented in SCALE3 ABSPACK scaling algorithm.
;
_exptl_crystal_colour red
_exptl_crystal_colour_primary red
_exptl_crystal_density_diffrn 1.721
_exptl_crystal_description block
_exptl_crystal_F_000 957
_exptl_crystal_size_max 0.056
_exptl_crystal_size_mid 0.028
_exptl_crystal_size_min 0.018
_refine_diff_density_max 0.770
_refine_diff_density_min -0.958
_refine_diff_density_rms 0.136
_refine_ls_extinction_method none
_refine_ls_goodness_of_fit_ref 1.145
_refine_ls_hydrogen_treatment mixed
_refine_ls_matrix_type full
_refine_ls_number_parameters 241
_refine_ls_number_reflns 3350
_refine_ls_number_restraints 0
_refine_ls_restrained_S_all 1.145
_refine_ls_R_factor_all 0.1319
_refine_ls_R_factor_gt 0.1055
_refine_ls_shift/su_max 0.000
_refine_ls_shift/su_mean 0.000
_refine_ls_structure_factor_coef Fsqd
_refine_ls_weighting_details 'w=1/[\s^2^(Fo^2^)+(0.0881P)^2^+16.6757P] where P=(Fo^2^+2Fc^2^)/3'
_refine_ls_weighting_scheme calc
_refine_ls_wR_factor_gt 0.2644
_refine_ls_wR_factor_ref 0.2818
_reflns_Friedel_coverage 0.000
_reflns_number_gt 2475
_reflns_number_total 3350
_reflns_threshold_expression 'I > 2\s(I)'
_cod_data_source_file d1sc04248c2.cif
_cod_data_source_block serc095-r1-rf2
_cod_depositor_comments 'Adding full bibliography for 1565368--1565385.cif.'
_cod_original_cell_volume 1839.8(5)
_cod_database_code 1565378
_shelx_shelxl_version_number 2016/6
_chemical_oxdiff_formula 'C16 N2 O1 S1 Cl5.6 H11.4'
_chemical_oxdiff_usercomment 'ABS-281 2,3-Me-OMe'
_shelx_space_group_comment
;
The symmetry employed for this shelxl refinement is uniquely defined
by the following loop, which should always be used as a source of
symmetry information in preference to the above space-group names.
They are only intended as comments.
;
_reflns_odcompleteness_completeness 99.85
_reflns_odcompleteness_iscentric 1
_reflns_odcompleteness_theta 66.97
_olex2_refinement_description
;
1. Fixed Uiso
 At 1.2 times of:
  All C(H) groups, All C(H,H) groups
 At 1.5 times of:
  All C(H,H,H) groups
2. Others
 Sof(Cl6)=1-FVAR(1)
 Sof(H6)=FVAR(1)
3.a Secondary CH2 refined with riding coordinates:
 C15(H15A,H15B)
3.b Aromatic/amide H refined with riding coordinates:
 C6(H6), C7(H7), C3(H3), C4(H4), C13(H13)
3.c Idealised Me refined as rotating group:
 C8(H8A,H8B,H8C)
;
_olex2_submission_special_instructions 'No special instructions were received'
_oxdiff_exptl_absorpt_empirical_details
;
Empirical correction (ABSPACK) includes:
- Absorption correction using spherical harmonics
- Frame scaling
;
_oxdiff_exptl_absorpt_empirical_full_max 1.254
_oxdiff_exptl_absorpt_empirical_full_min 0.761

loop_
_space_group_symop_operation_xyz
'x, y, z'
'-x+1/2, y+1/2, -z+1/2'
'-x, -y, -z'
'x-1/2, -y-1/2, z-1/2'

loop_
_atom_site_label
_atom_site_type_symbol
_atom_site_fract_x
_atom_site_fract_y
_atom_site_fract_z
_atom_site_U_iso_or_equiv
_atom_site_adp_type
_atom_site_occupancy
_atom_site_site_symmetry_order
_atom_site_calc_flag
_atom_site_refinement_flags_posn
_atom_site_refinement_flags_adp
_atom_site_refinement_flags_occupancy
_atom_site_disorder_assembly
_atom_site_disorder_group
S1 S 0.2515(3) 0.26782(14) 0.38372(14) 0.0357(6) Uani 1 1 d . . . . .
Cl5 Cl -0.2873(3) 0.45107(15) 0.52664(16) 0.0448(6) Uani 1 1 d . . . . .
Cl1 Cl 0.3707(5) 0.37809(18) 0.32244(18) 0.0575(8) Uani 1 1 d . . . . .
Cl2 Cl 0.3429(6) 0.24811(18) 0.72788(18) 0.0704(11) Uani 1 1 d . . . . .
O1 O 1.2887(9) 0.0598(4) 0.5164(4) 0.0364(15) Uani 1 1 d . . . . .
N2 N 0.4855(11) 0.2689(5) 0.5423(4) 0.0328(17) Uani 1 1 d . . . . .
N1 N 0.4420(11) 0.2145(5) 0.4104(4) 0.0347(17) Uani 1 1 d . . . . .
C14 C 0.1742(13) 0.3156(5) 0.4675(5) 0.0296(18) Uani 1 1 d . . . . .
C2 C 0.7385(13) 0.1818(5) 0.4931(5) 0.0300(19) Uani 1 1 d . . . . .
C5 C 1.1102(13) 0.0995(5) 0.5133(6) 0.034(2) Uani 1 1 d . . . . .
C1 C 0.5441(13) 0.2259(5) 0.4828(6) 0.034(2) Uani 1 1 d . . . . .
C6 C 1.0051(13) 0.1038(5) 0.4387(5) 0.0313(19) Uani 1 1 d . . . . .
H6 H 1.059797 0.079456 0.395240 0.038 Uiso 0.417(10) 1 calc R . P A 1
C7 C 0.8206(13) 0.1440(5) 0.4294(5) 0.032(2) Uani 1 1 d . . . . .
H7 H 0.751067 0.145691 0.379984 0.039 Uiso 1 1 calc R . . . .
C9 C 0.3020(13) 0.3095(5) 0.5382(6) 0.032(2) Uani 1 1 d . . . . .
C3 C 0.8441(13) 0.1772(6) 0.5681(6) 0.033(2) Uani 1 1 d . . . . .
H3 H 0.790187 0.201552 0.611617 0.040 Uiso 1 1 calc R . . . .
C4 C 1.0265(13) 0.1367(6) 0.5767(5) 0.0323(19) Uani 1 1 d . . . . .
H4 H 1.095170 0.134309 0.626294 0.039 Uiso 1 1 calc R . . . .
C13 C -0.0108(13) 0.3572(5) 0.4659(6) 0.033(2) Uani 1 1 d . . . . .
H13 H -0.096586 0.358058 0.420172 0.040 Uiso 1 1 calc R . . B 1
C11 C 0.0646(14) 0.3953(6) 0.6034(6) 0.038(2) Uani 1 1 d . . . . .
C12 C -0.0647(12) 0.3969(5) 0.5328(6) 0.034(2) Uani 1 1 d . . . . .
C10 C 0.2396(14) 0.3503(6) 0.6060(5) 0.036(2) Uani 1 1 d . . . . .
C8 C 1.3983(15) 0.0520(7) 0.5920(6) 0.044(2) Uani 1 1 d . . . . .
H8A H 1.523553 0.023541 0.585889 0.066 Uiso 1 1 calc GR . . . .
H8B H 1.316706 0.022626 0.627367 0.066 Uiso 1 1 calc GR . . . .
H8C H 1.427710 0.104724 0.613412 0.066 Uiso 1 1 calc GR . . . .
C15 C 0.3814(16) 0.3424(7) 0.6794(6) 0.047(3) Uani 1 1 d . . . . .
H15A H 0.356767 0.386392 0.715411 0.056 Uiso 1 1 calc R . . . .
H15B H 0.521724 0.346029 0.664960 0.056 Uiso 1 1 calc R . . . .
C16 C 0.0027(16) 0.4463(7) 0.6700(6) 0.045(3) Uani 1 1 d . . . . .
Cl6 Cl 1.0919(6) 0.0552(3) 0.3599(2) 0.0386(14) Uani 0.583(10) 1 d . . P A -1
Cl4 Cl 0.1808(5) 0.52249(18) 0.69705(18) 0.0612(8) Uani 1 1 d . . . C -1
Cl3 Cl -0.0522(5) 0.3884(2) 0.75139(19) 0.0662(9) Uani 1 1 d . . . D -1
H16 H -0.116(15) 0.468(6) 0.667(6) 0.03(2) Uiso 1 1 d . . . . .

loop_
_atom_site_aniso_label
_atom_site_aniso_U_11
_atom_site_aniso_U_22
_atom_site_aniso_U_33
_atom_site_aniso_U_23
_atom_site_aniso_U_13
_atom_site_aniso_U_12
S1 0.0346(11) 0.0366(12) 0.0345(12) -0.0009(10) -0.0086(9) 0.0037(10)
Cl5 0.0319(11) 0.0378(13) 0.0633(16) -0.0013(11) -0.0092(10) 0.0091(10)
Cl1 0.0645(17) 0.0512(16) 0.0577(17) 0.0111(13) 0.0111(13) 0.0078(14)
Cl2 0.102(2) 0.0456(15) 0.0573(17) -0.0031(13) -0.0466(17) 0.0163(16)
O1 0.036(3) 0.040(4) 0.032(3) 0.004(3) -0.004(3) 0.004(3)
N2 0.029(4) 0.032(4) 0.037(4) -0.003(3) -0.004(3) 0.002(3)
N1 0.034(4) 0.034(4) 0.034(4) -0.005(3) -0.010(3) 0.003(3)
C14 0.029(4) 0.026(4) 0.034(5) -0.005(4) -0.004(3) -0.001(3)
C2 0.028(4) 0.030(4) 0.031(5) -0.004(4) -0.003(3) 0.004(4)
C5 0.032(4) 0.027(4) 0.042(5) 0.004(4) -0.005(4) 0.007(4)
C1 0.031(4) 0.028(5) 0.041(5) 0.004(4) -0.012(4) -0.004(4)
C6 0.035(4) 0.028(4) 0.030(4) -0.004(4) -0.002(4) 0.005(4)
C7 0.028(4) 0.032(5) 0.036(5) 0.002(4) -0.010(4) -0.002(4)
C9 0.028(4) 0.026(4) 0.041(5) -0.003(4) -0.010(4) -0.002(4)
C3 0.032(4) 0.033(5) 0.035(5) -0.002(4) -0.003(4) -0.001(4)
C4 0.031(4) 0.035(5) 0.030(4) -0.002(4) -0.002(3) 0.003(4)
C13 0.028(4) 0.028(5) 0.042(5) 0.007(4) -0.007(4) 0.004(4)
C11 0.038(5) 0.034(5) 0.039(5) -0.002(4) -0.008(4) -0.004(4)
C12 0.021(4) 0.030(5) 0.049(5) 0.000(4) -0.010(4) 0.003(4)
C10 0.037(5) 0.037(5) 0.033(5) -0.006(4) -0.006(4) 0.000(4)
C8 0.035(5) 0.047(6) 0.047(6) 0.000(5) -0.009(4) 0.007(5)
C15 0.044(5) 0.053(7) 0.041(6) -0.011(5) -0.019(5) 0.007(5)
C16 0.036(5) 0.054(7) 0.045(6) -0.012(5) 0.002(4) 0.015(5)
Cl6 0.036(2) 0.041(2) 0.038(2) 0.0019(17) -0.0049(15) 0.0070(16)
Cl4 0.083(2) 0.0457(15) 0.0527(16) -0.0061(13) -0.0148(14) 0.0091(14)
Cl3 0.0651(18) 0.072(2) 0.0612(18) 0.0090(16) 0.0012(14) -0.0071(16)

loop_
_atom_type_symbol
_atom_type_description
_atom_type_scat_dispersion_real
_atom_type_scat_dispersion_imag
_atom_type_scat_source
C C 0.0181 0.0091 'International Tables Vol C Tables 4.2.6.8 and 6.1.1.4'
H H 0.0000 0.0000 'International Tables Vol C Tables 4.2.6.8 and 6.1.1.4'
Cl Cl 0.3639 0.7018 'International Tables Vol C Tables 4.2.6.8 and 6.1.1.4'
N N 0.0311 0.0180 'International Tables Vol C Tables 4.2.6.8 and 6.1.1.4'
O O 0.0492 0.0322 'International Tables Vol C Tables 4.2.6.8 and 6.1.1.4'
S S 0.3331 0.5567 'International Tables Vol C Tables 4.2.6.8 and 6.1.1.4'

loop_
_exptl_crystal_face_index_h
_exptl_crystal_face_index_k
_exptl_crystal_face_index_l
_exptl_crystal_face_perp_dist
4 -2 1 0.0083
1 10 -1 0.0108
-1 -10 1 0.0072
4 -3 -1 0.0027
0 1 11 0.0290
-4 2 1 0.0244
0 -1 -11 0.0254

loop_
_geom_angle_atom_site_label_1
_geom_angle_atom_site_label_2
_geom_angle_atom_site_label_3
_geom_angle
_geom_angle_site_symmetry_1
_geom_angle_site_symmetry_3
_geom_angle_publ_flag
N1 S1 Cl1 107.0(3) . . ?
N1 S1 C14 106.8(4) . . ?
C14 S1 Cl1 97.7(3) . . ?
C5 O1 C8 117.8(8) . . ?
C1 N2 C9 121.6(8) . . ?
C1 N1 S1 121.0(7) . . ?
C9 C14 S1 118.0(7) . . ?
C13 C14 S1 120.6(7) . . ?
C13 C14 C9 121.3(8) . . ?
C7 C2 C1 120.5(8) . . ?
C7 C2 C3 118.9(8) . . ?
C3 C2 C1 120.6(8) . . ?
O1 C5 C6 116.1(8) . . ?
O1 C5 C4 125.2(8) . . ?
C4 C5 C6 118.7(8) . . ?
N2 C1 N1 127.6(8) . . ?
N2 C1 C2 118.1(8) . . ?
N1 C1 C2 114.3(8) . . ?
C5 C6 H6 119.8 . . ?
C5 C6 Cl6 121.1(7) . . ?
C7 C6 C5 120.3(8) . . ?
C7 C6 H6 119.8 . . ?
C7 C6 Cl6 118.5(7) . . ?
Cl6 C6 H6 3.7 . . ?
C2 C7 H7 119.7 . . ?
C6 C7 C2 120.7(8) . . ?
C6 C7 H7 119.7 . . ?
N2 C9 C14 123.1(8) . . ?
N2 C9 C10 119.2(8) . . ?
C10 C9 C14 117.6(8) . . ?
C2 C3 H3 120.0 . . ?
C4 C3 C2 120.0(9) . . ?
C4 C3 H3 120.0 . . ?
C5 C4 H4 119.3 . . ?
C3 C4 C5 121.4(8) . . ?
C3 C4 H4 119.3 . . ?
C14 C13 H13 120.4 . . ?
C12 C13 C14 119.2(8) . . ?
C12 C13 H13 120.4 . . ?
C12 C11 C16 116.7(9) . . ?
C10 C11 C12 119.6(9) . . ?
C10 C11 C16 123.6(9) . . ?
C13 C12 Cl5 117.5(7) . . ?
C13 C12 C11 120.8(8) . . ?
C11 C12 Cl5 121.6(8) . . ?
C9 C10 C15 115.6(8) . . ?
C11 C10 C9 121.2(8) . . ?
C11 C10 C15 123.2(9) . . ?
O1 C8 H8A 109.5 . . ?
O1 C8 H8B 109.5 . . ?
O1 C8 H8C 109.5 . . ?
H8A C8 H8B 109.5 . . ?
H8A C8 H8C 109.5 . . ?
H8B C8 H8C 109.5 . . ?
Cl2 C15 H15A 109.5 . . ?
Cl2 C15 H15B 109.5 . . ?
C10 C15 Cl2 110.8(7) . . ?
C10 C15 H15A 109.5 . . ?
C10 C15 H15B 109.5 . . ?
H15A C15 H15B 108.1 . . ?
C11 C16 Cl4 113.4(7) . . ?
C11 C16 Cl3 111.6(8) . . ?
C11 C16 H16 119(6) . . ?
Cl4 C16 H16 108(7) . . ?
Cl3 C16 Cl4 110.8(6) . . ?
Cl3 C16 H16 93(7) . . ?

loop_
_geom_bond_atom_site_label_1
_geom_bond_atom_site_label_2
_geom_bond_distance
_geom_bond_site_symmetry_2
_geom_bond_publ_flag
S1 Cl1 2.264(4) . ?
S1 N1 1.575(7) . ?
S1 C14 1.728(9) . ?
Cl5 C12 1.713(8) . ?
Cl2 C15 1.789(12) . ?
O1 C5 1.342(11) . ?
O1 C8 1.437(11) . ?
N2 C1 1.312(12) . ?
N2 C9 1.378(11) . ?
N1 C1 1.374(11) . ?
C14 C9 1.423(12) . ?
C14 C13 1.396(12) . ?
C2 C1 1.473(12) . ?
C2 C7 1.385(13) . ?
C2 C3 1.411(12) . ?
C5 C6 1.405(12) . ?
C5 C4 1.381(13) . ?
C6 H6 0.9300 . ?
C6 C7 1.383(12) . ?
C6 Cl6 1.687(10) . ?
C7 H7 0.9300 . ?
C9 C10 1.415(13) . ?
C3 H3 0.9300 . ?
C3 C4 1.373(12) . ?
C4 H4 0.9300 . ?
C13 H13 0.9300 . ?
C13 C12 1.376(14) . ?
C11 C12 1.424(12) . ?
C11 C10 1.369(14) . ?
C11 C16 1.486(14) . ?
C10 C15 1.514(12) . ?
C8 H8A 0.9600 . ?
C8 H8B 0.9600 . ?
C8 H8C 0.9600 . ?
C15 H15A 0.9700 . ?
C15 H15B 0.9700 . ?
C16 Cl4 1.762(12) . ?
C16 Cl3 1.736(12) . ?
C16 H16 0.86(10) . ?

loop_
_exptl_oxdiff_crystal_face_indexfrac_h
_exptl_oxdiff_crystal_face_indexfrac_k
_exptl_oxdiff_crystal_face_indexfrac_l
_exptl_oxdiff_crystal_face_x
_exptl_oxdiff_crystal_face_y
_exptl_oxdiff_crystal_face_z
4.1336 -2.1905 1.0335 0.2063 -0.0283 0.9781
0.9798 10.4139 -1.1377 -0.1298 -0.9915 0.0091
-0.9798 -10.4139 1.1377 0.1298 0.9915 -0.0091
4.1466 -2.5282 -1.2516 0.0001 0.0092 1.0000
-0.0267 1.0441 10.9094 0.9880 -0.1293 -0.0844
-4.1644 2.3944 0.9464 -0.0277 0.0049 -0.9996
0.0820 -1.0750 -10.9129 -0.9868 0.1291 0.0976
